data_4038717
loop_
_publ_author_name
'G\"oricke, Fabian'
'Haseloff, Stefan'
'Laue, Michael'
'Schneider, Maximilian'
'Brumme, Thomas'
'Schneider, Christoph'

_publ_section_title
;
 Phosphoric Acid-Catalyzed Formation of Hydrogen-Bonded ortho-Quinone
 Methides. Enantioselective Cycloaddition with \b-Dicarbonyl Compounds
 toward Benzannulated Oxygen Heterocycles.
;
_journal_name_full 'The Journal of organic chemistry'
_journal_paper_doi 10.1021/acs.joc.0c01375
_journal_year 2020
_chemical_absolute_configuration ad
_chemical_formula_sum 'C20 H17 Br O3'
_chemical_formula_weight 385.24
_space_group_IT_number 19
_space_group_name_Hall 'P 2ac 2ab'
_space_group_name_H-M_alt 'P 21 21 21'
_symmetry_cell_setting orthorhombic
_symmetry_Int_Tables_number 19
_symmetry_space_group_name_Hall 'P 2ac 2ab'
_symmetry_space_group_name_H-M 'P 21 21 21'
_atom_sites_solution_hydrogens difmap
_atom_sites_solution_primary direct
_atom_sites_solution_secondary difmap
_audit_creation_date 2013-10-11T16:02:59-00:00
_audit_creation_method 'WinGX routine CIF_UPDATE'
_cell_angle_alpha 90
_cell_angle_beta 90
_cell_angle_gamma 90
_cell_formula_units_Z 4
_cell_length_a 5.50060(10)
_cell_length_b 17.2005(2)
_cell_length_c 17.2638(2)
_cell_measurement_reflns_used 7925
_cell_measurement_temperature 130(2)
_cell_measurement_theta_max 31.943
_cell_measurement_theta_min 3.337
_cell_volume 1633.38(4)
_computing_cell_refinement
;
        CrysAlisPro, Agilent Technologies,
        Version 1.171.36.28 (release 01-02-2013 CrysAlis171 .NET)
        (compiled Feb  1 2013,16:14:44)
;
_computing_data_collection
;
        CrysAlisPro, Agilent Technologies,
        Version 1.171.36.28 (release 01-02-2013 CrysAlis171 .NET)
        (compiled Feb  1 2013,16:14:44)
;
_computing_data_reduction
;
        CrysAlisPro, Agilent Technologies,
        Version 1.171.36.28 (release 01-02-2013 CrysAlis171 .NET)
        (compiled Feb  1 2013,16:14:44)
;
_computing_molecular_graphics
;
 ORTEP3 for Windows
 L. J. Farrugia, J. Appl. Crystallogr. 1997, 30, 565.
;
_computing_publication_material
;
 WINGX
 L.J. Farrugia,
 J. Appl. Cryst., 2012, 45, 849-854.
;
_computing_structure_refinement 'SHELXL-2013 (Sheldrick, 2013)'
_computing_structure_solution
;
 SHELXS-2013
 Program for Crystal Structure Analysis (Release 2013-1)
 G. M. Sheldrick, Instit\"ut f\"ur Anorganische Chemie der Universit\"at,
 Tammanstrasse 4, D-3400 G\"ottingen, Germany.
 G. M. Sheldrick, Acta. Cryst., 2008, A64, 112 - 122
;
_diffrn_ambient_temperature 130(2)
_diffrn_detector_area_resol_mean 16.356
_diffrn_measured_fraction_theta_full 0.997
_diffrn_measured_fraction_theta_max 0.998
_diffrn_measurement_device_type 'Xcalibur, Sapphire3, Gemini'
_diffrn_measurement_method '\w scans'
_diffrn_orient_matrix_UB_11 -0.0203055
_diffrn_orient_matrix_UB_12 -0.0255161
_diffrn_orient_matrix_UB_13 0.0316376
_diffrn_orient_matrix_UB_21 -0.0019013
_diffrn_orient_matrix_UB_22 -0.0320684
_diffrn_orient_matrix_UB_23 -0.0257972
_diffrn_orient_matrix_UB_31 0.1273402
_diffrn_orient_matrix_UB_32 -0.0045534
_diffrn_orient_matrix_UB_33 0.0046496
_diffrn_radiation_monochromator graphite
_diffrn_radiation_type MoK\a
_diffrn_radiation_wavelength 0.71073
_diffrn_reflns_av_R_equivalents 0.0285
_diffrn_reflns_av_unetI/netI 0.0438
_diffrn_reflns_Laue_measured_fraction_full 0.997
_diffrn_reflns_Laue_measured_fraction_max 0.998
_diffrn_reflns_limit_h_max 7
_diffrn_reflns_limit_h_min -7
_diffrn_reflns_limit_k_max 23
_diffrn_reflns_limit_k_min -24
_diffrn_reflns_limit_l_max 23
_diffrn_reflns_limit_l_min -24
_diffrn_reflns_number 16305
_diffrn_reflns_point_group_measured_fraction_full 0.998
_diffrn_reflns_point_group_measured_fraction_max 0.999
_diffrn_reflns_theta_full 25.242
_diffrn_reflns_theta_max 30.501
_diffrn_reflns_theta_min 3.344
_exptl_absorpt_coefficient_mu 2.532
_exptl_absorpt_correction_T_max 1
_exptl_absorpt_correction_T_min 0.8846
_exptl_absorpt_correction_type multi-scan
_exptl_absorpt_process_details
;
        CrysAlisPro, Agilent Technologies,
        Version 1.171.36.28 (release 01-02-2013 CrysAlis171 .NET)
        (compiled Feb  1 2013,16:14:44)
        Empirical absorption correction using spherical harmonics,
 implemented in SCALE3 ABSPACK scaling algorithm.
;
_exptl_crystal_colour 'clear colourless'
_exptl_crystal_density_diffrn 1.567
_exptl_crystal_description prism
_exptl_crystal_F_000 784
_exptl_crystal_size_max 0.35
_exptl_crystal_size_mid 0.2
_exptl_crystal_size_min 0.2
_refine_diff_density_max 0.723
_refine_diff_density_min -0.338
_refine_diff_density_rms 0.058
_refine_ls_abs_structure_details
;
 Flack x determined using 1793 quotients [(I+)-(I-)]/[(I+)+(I-)]
 (Parsons and Flack (2004), Acta Cryst. A60, s61).
;
_refine_ls_abs_structure_Flack -0.009(3)
_refine_ls_extinction_method none
_refine_ls_goodness_of_fit_ref 1.033
_refine_ls_hydrogen_treatment refall
_refine_ls_matrix_type full
_refine_ls_number_parameters 285
_refine_ls_number_reflns 4967
_refine_ls_number_restraints 0
_refine_ls_restrained_S_all 1.033
_refine_ls_R_factor_all 0.0337
_refine_ls_R_factor_gt 0.0271
_refine_ls_shift/su_max 0
_refine_ls_shift/su_mean 0
_refine_ls_structure_factor_coef Fsqd
_refine_ls_weighting_details 'w=1/[\s^2^(Fo^2^)+(0.0283P)^2^+0.4395P] where P=(Fo^2^+2Fc^2^)/3'
_refine_ls_weighting_scheme calc
_refine_ls_wR_factor_gt 0.0587
_refine_ls_wR_factor_ref 0.0617
_reflns_number_gt 4485
_reflns_number_total 4967
_reflns_threshold_expression 'I > 2\s(I)'
_cod_data_source_file jo0c01375_si_006.cif
_cod_data_source_block x1881fin
_cod_database_code 4038717

loop_
_symmetry_equiv_pos_as_xyz
'x, y, z'
'-x+1/2, -y, z+1/2'
'-x, y+1/2, -z+1/2'
'x+1/2, -y+1/2, -z'

loop_
_atom_site_label
_atom_site_type_symbol
_atom_site_fract_x
_atom_site_fract_y
_atom_site_fract_z
_atom_site_U_iso_or_equiv
_atom_site_adp_type
_atom_site_occupancy
_atom_site_calc_flag
_atom_site_disorder_assembly
_atom_site_disorder_group
Br1 Br 0.82300(5) 0.70579(2) 0.23294(2) 0.02676(8) Uani 1 d . .
O1 O 1.2951(4) 0.47896(10) -0.14163(11) 0.0225(4) Uani 1 d . .
O2 O 0.5931(3) 0.63022(10) -0.09840(11) 0.0195(4) Uani 1 d . .
O3 O 0.9260(4) 0.25531(10) 0.12079(11) 0.0239(4) Uani 1 d . .
C1 C 0.7403(5) 0.67568(14) 0.13067(15) 0.0188(5) Uani 1 d . .
C2 C 0.8929(5) 0.62589(14) 0.09111(15) 0.0172(5) Uani 1 d . .
C3 C 0.8468(5) 0.60611(12) 0.01435(13) 0.0145(4) Uani 1 d . .
C4 C 1.0044(4) 0.54841(13) -0.02839(14) 0.0144(4) Uani 1 d . .
C5 C 0.9432(5) 0.54956(13) -0.11336(14) 0.0151(4) Uani 1 d . .
C6 C 1.1076(5) 0.50833(14) -0.16609(15) 0.0184(5) Uani 1 d . .
C7 C 1.0427(6) 0.50424(18) -0.25082(15) 0.0258(6) Uani 1 d . .
C8 C 0.7748(5) 0.52056(17) -0.26856(19) 0.0295(6) Uani 1 d . .
C9 C 0.6899(6) 0.59256(14) -0.22630(15) 0.0227(5) Uani 1 d . .
C10 C 0.7513(4) 0.58809(13) -0.14231(15) 0.0161(5) Uani 1 d . .
C11 C 0.6456(4) 0.63982(12) -0.02060(14) 0.0153(4) Uani 1 d . .
C12 C 0.4850(5) 0.68734(13) 0.01973(16) 0.0184(5) Uani 1 d . .
C13 C 0.5320(4) 0.70534(16) 0.09637(15) 0.0206(5) Uani 1 d . .
C14 C 0.9802(4) 0.46807(13) 0.00784(14) 0.0140(4) Uani 1 d . .
C15 C 1.1572(5) 0.44138(13) 0.05883(13) 0.0160(4) Uani 1 d . .
C16 C 1.1341(5) 0.37040(14) 0.09553(14) 0.0178(5) Uani 1 d . .
C17 C 0.9315(5) 0.32425(13) 0.08158(14) 0.0169(5) Uani 1 d . .
C18 C 0.7545(5) 0.34907(14) 0.03019(15) 0.0183(5) Uani 1 d . .
C19 C 0.7800(4) 0.42119(13) -0.00635(14) 0.0163(5) Uani 1 d . .
C20 C 0.7162(5) 0.20734(17) 0.11179(17) 0.0273(6) Uani 1 d . .
H2 H 1.017(6) 0.6052(18) 0.1125(19) 0.021(8) Uiso 1 d . .
H4 H 1.171(6) 0.5646(16) -0.0205(17) 0.018(7) Uiso 1 d . .
H7A H 1.110(9) 0.543(3) -0.272(3) 0.069(14) Uiso 1 d . .
H7B H 1.094(7) 0.456(2) -0.268(2) 0.037(10) Uiso 1 d . .
H8A H 0.754(6) 0.530(2) -0.330(2) 0.040(10) Uiso 1 d . .
H8B H 0.662(6) 0.4715(19) -0.2487(18) 0.028(8) Uiso 1 d . .
H9A H 0.781(7) 0.639(2) -0.248(2) 0.054(12) Uiso 1 d . .
H9B H 0.527(7) 0.6020(19) -0.230(2) 0.035(9) Uiso 1 d . .
H12 H 0.349(6) 0.7068(16) -0.0067(17) 0.020(7) Uiso 1 d . .
H13 H 0.422(6) 0.7385(17) 0.1273(19) 0.023(8) Uiso 1 d . .
H15 H 1.300(6) 0.4702(16) 0.0648(18) 0.022(8) Uiso 1 d . .
H16 H 1.256(5) 0.3517(16) 0.1292(17) 0.016(7) Uiso 1 d . .
H18 H 0.610(6) 0.3179(18) 0.0205(19) 0.029(9) Uiso 1 d . .
H19 H 0.652(6) 0.4357(16) -0.0414(17) 0.018(7) Uiso 1 d . .
H20A H 0.706(6) 0.1886(17) 0.0585(19) 0.027(8) Uiso 1 d . .
H20B H 0.572(6) 0.2358(18) 0.131(2) 0.026(8) Uiso 1 d . .
H20C H 0.752(6) 0.165(2) 0.147(2) 0.038(10) Uiso 1 d . .

loop_
_atom_site_aniso_label
_atom_site_aniso_U_11
_atom_site_aniso_U_22
_atom_site_aniso_U_33
_atom_site_aniso_U_23
_atom_site_aniso_U_13
_atom_site_aniso_U_12
Br1 0.03983(15) 0.02514(11) 0.01531(11) -0.00573(10) 0.00056(12) 0.00069(12)
O1 0.0241(10) 0.0219(8) 0.0214(9) 0.0020(7) 0.0042(8) 0.0039(7)
O2 0.0213(8) 0.0212(8) 0.0160(9) -0.0033(7) -0.0060(7) 0.0046(7)
O3 0.0350(11) 0.0173(8) 0.0194(10) 0.0061(7) -0.0055(8) -0.0035(8)
C1 0.0254(12) 0.0159(10) 0.0152(11) -0.0019(9) 0.0021(9) -0.0023(9)
C2 0.0191(12) 0.0160(10) 0.0165(12) 0.0009(9) -0.0007(9) -0.0014(9)
C3 0.0164(11) 0.0114(9) 0.0157(10) -0.0003(7) -0.0003(10) -0.0017(8)
C4 0.0153(11) 0.0139(10) 0.0139(11) 0.0003(8) -0.0007(9) -0.0002(8)
C5 0.0204(11) 0.0118(10) 0.0129(11) 0.0015(8) 0.0004(9) -0.0019(8)
C6 0.0245(13) 0.0158(10) 0.0151(12) 0.0027(9) 0.0035(10) -0.0019(9)
C7 0.0302(14) 0.0297(14) 0.0173(14) -0.0017(10) 0.0043(10) 0.0012(11)
C8 0.0367(15) 0.0309(13) 0.0209(13) -0.0032(12) -0.0022(13) -0.0006(11)
C9 0.0297(14) 0.0230(11) 0.0155(11) 0.0009(9) -0.0061(13) 0.0008(11)
C10 0.0203(11) 0.0131(10) 0.0148(11) -0.0004(8) -0.0008(9) -0.0022(8)
C11 0.0174(11) 0.0133(9) 0.0150(11) -0.0012(8) -0.0033(9) -0.0019(8)
C12 0.0179(11) 0.0154(11) 0.0218(13) 0.0000(8) -0.0012(10) 0.0014(8)
C13 0.0226(11) 0.0158(9) 0.0234(12) -0.0021(10) 0.0042(10) 0.0000(11)
C14 0.0148(10) 0.0144(10) 0.0127(11) -0.0008(8) 0.0008(9) 0.0012(8)
C15 0.0170(11) 0.0173(10) 0.0136(10) -0.0011(8) -0.0023(10) 0.0000(9)
C16 0.0208(13) 0.0185(10) 0.0141(11) 0.0007(8) -0.0034(9) 0.0029(9)
C17 0.0253(12) 0.0140(10) 0.0115(11) -0.0002(8) 0.0021(9) 0.0013(9)
C18 0.0197(12) 0.0191(11) 0.0162(12) 0.0014(9) -0.0002(9) -0.0026(9)
C19 0.0165(11) 0.0173(10) 0.0150(11) 0.0031(8) -0.0013(9) -0.0003(8)
C20 0.0379(16) 0.0179(11) 0.0260(13) 0.0049(11) 0.0001(11) -0.0046(13)

loop_
_atom_type_symbol
_atom_type_description
_atom_type_scat_dispersion_real
_atom_type_scat_dispersion_imag
_atom_type_scat_source
Br Br -0.2901 2.4595 'International Tables Vol C Tables 4.2.6.8 and 6.1.1.4'
O O 0.0106 0.006 'International Tables Vol C Tables 4.2.6.8 and 6.1.1.4'
C C 0.0033 0.0016 'International Tables Vol C Tables 4.2.6.8 and 6.1.1.4'
H H 0 0 'International Tables Vol C Tables 4.2.6.8 and 6.1.1.4'

loop_
_geom_angle_atom_site_label_1
_geom_angle_atom_site_label_2
_geom_angle_atom_site_label_3
_geom_angle
_geom_angle_site_symmetry_1
_geom_angle_site_symmetry_3
_geom_angle_publ_flag
C10 O2 C11 118.06(19) . . ?
C17 O3 C20 117.8(2) . . ?
C2 C1 C13 121.3(2) . . ?
C2 C1 Br1 119.0(2) . . ?
C13 C1 Br1 119.71(19) . . ?
C1 C2 C3 120.8(2) . . ?
C1 C2 H2 122(2) . . ?
C3 C2 H2 117(2) . . ?
C11 C3 C2 117.2(2) . . ?
C11 C3 C4 121.3(2) . . ?
C2 C3 C4 121.4(2) . . ?
C5 C4 C3 109.82(19) . . ?
C5 C4 C14 113.12(19) . . ?
C3 C4 C14 110.23(19) . . ?
C5 C4 H4 110.2(17) . . ?
C3 C4 H4 106.5(17) . . ?
C14 C4 H4 106.6(17) . . ?
C10 C5 C6 119.5(2) . . ?
C10 C5 C4 123.0(2) . . ?
C6 C5 C4 117.4(2) . . ?
O1 C6 C5 120.4(2) . . ?
O1 C6 C7 121.0(2) . . ?
C5 C6 C7 118.6(2) . . ?
C6 C7 C8 114.4(2) . . ?
C6 C7 H7A 106(3) . . ?
C8 C7 H7A 101(3) . . ?
C6 C7 H7B 106(2) . . ?
C8 C7 H7B 113(2) . . ?
H7A C7 H7B 116(4) . . ?
C9 C8 C7 110.6(2) . . ?
C9 C8 H8A 108.3(18) . . ?
C7 C8 H8A 109.2(19) . . ?
C9 C8 H8B 107.6(16) . . ?
C7 C8 H8B 109.9(17) . . ?
H8A C8 H8B 111(2) . . ?
C10 C9 C8 110.9(2) . . ?
C10 C9 H9A 107(2) . . ?
C8 C9 H9A 108(2) . . ?
C10 C9 H9B 108(2) . . ?
C8 C9 H9B 114(2) . . ?
H9A C9 H9B 108(3) . . ?
C5 C10 O2 123.9(2) . . ?
C5 C10 C9 124.5(2) . . ?
O2 C10 C9 111.6(2) . . ?
O2 C11 C3 122.6(2) . . ?
O2 C11 C12 115.1(2) . . ?
C3 C11 C12 122.3(2) . . ?
C13 C12 C11 119.5(2) . . ?
C13 C12 H12 122.3(18) . . ?
C11 C12 H12 118.2(18) . . ?
C12 C13 C1 118.7(2) . . ?
C12 C13 H13 122.1(19) . . ?
C1 C13 H13 119.2(19) . . ?
C19 C14 C15 118.4(2) . . ?
C19 C14 C4 121.6(2) . . ?
C15 C14 C4 119.9(2) . . ?
C16 C15 C14 121.2(2) . . ?
C16 C15 H15 119.7(18) . . ?
C14 C15 H15 118.9(18) . . ?
C15 C16 C17 120.0(2) . . ?
C15 C16 H16 121.2(17) . . ?
C17 C16 H16 118.8(17) . . ?
O3 C17 C18 124.7(2) . . ?
O3 C17 C16 115.3(2) . . ?
C18 C17 C16 119.9(2) . . ?
C17 C18 C19 119.5(2) . . ?
C17 C18 H18 121(2) . . ?
C19 C18 H18 120(2) . . ?
C14 C19 C18 121.0(2) . . ?
C14 C19 H19 122.8(17) . . ?
C18 C19 H19 116.2(17) . . ?
O3 C20 H20A 109.9(19) . . ?
O3 C20 H20B 109.1(18) . . ?
H20A C20 H20B 115(3) . . ?
O3 C20 H20C 102(2) . . ?
H20A C20 H20C 111(3) . . ?
H20B C20 H20C 109(3) . . ?

loop_
_geom_bond_atom_site_label_1
_geom_bond_atom_site_label_2
_geom_bond_distance
_geom_bond_site_symmetry_2
_geom_bond_publ_flag
Br1 C1 1.895(3) . ?
O1 C6 1.224(3) . ?
O2 C10 1.363(3) . ?
O2 C11 1.384(3) . ?
O3 C17 1.366(3) . ?
O3 C20 1.427(3) . ?
C1 C2 1.380(4) . ?
C1 C13 1.387(4) . ?
C2 C3 1.392(3) . ?
C2 H2 0.86(3) . ?
C3 C11 1.388(3) . ?
C3 C4 1.510(3) . ?
C4 C5 1.505(3) . ?
C4 C14 1.523(3) . ?
C4 H4 0.97(3) . ?
C5 C10 1.343(3) . ?
C5 C6 1.466(3) . ?
C6 C7 1.507(4) . ?
C7 C8 1.531(4) . ?
C7 H7A 0.84(5) . ?
C7 H7B 0.93(4) . ?
C8 C9 1.512(4) . ?
C8 H8A 1.08(4) . ?
C8 H8B 1.10(3) . ?
C9 C10 1.491(4) . ?
C9 H9A 1.02(4) . ?
C9 H9B 0.91(4) . ?
C11 C12 1.390(3) . ?
C12 C13 1.383(4) . ?
C12 H12 0.94(3) . ?
C13 H13 0.99(3) . ?
C14 C19 1.387(3) . ?
C14 C15 1.390(3) . ?
C15 C16 1.381(3) . ?
C15 H15 0.93(3) . ?
C16 C17 1.389(3) . ?
C16 H16 0.94(3) . ?
C17 C18 1.385(4) . ?
C18 C19 1.399(3) . ?
C18 H18 0.97(3) . ?
C19 H19 0.96(3) . ?
C20 H20A 0.98(3) . ?
C20 H20B 0.99(3) . ?
C20 H20C 0.96(4) . ?
